data_1515466
loop_
_publ_author_name
'Zhao, Zujin'
'Lu, Ping'
'Lam, Jacky W. Y.'
'Wang, Zhiming'
'Chan, Carrie Y. K.'
'Sung, Herman H. Y.'
'Williams, Ian D.'
'Ma, Yuguang'
'Tang, Ben Zhong'

_publ_section_title
;
 Molecular anchors in the solid state: Restriction of intramolecular
 rotation boosts emission efficiency of luminogen aggregates to unity
;
_journal_issue 4
_journal_name_full 'Chemical Science'
_journal_page_first 672
_journal_paper_doi 10.1039/c0sc00521e
_journal_volume 2
_journal_year 2011
_chemical_formula_sum 'C40 H28'
_chemical_formula_weight 508.62
_chemical_name_systematic
;
?
;
_space_group_IT_number 14
_symmetry_cell_setting monoclinic
_symmetry_space_group_name_Hall '-P 2ybc'
_symmetry_space_group_name_H-M 'P 1 21/c 1'
_atom_sites_solution_hydrogens geom
_atom_sites_solution_primary direct
_atom_sites_solution_secondary difmap
_audit_creation_method SHELXL-97
_cell_angle_alpha 90.00
_cell_angle_beta 94.720(6)
_cell_angle_gamma 90.00
_cell_formula_units_Z 4
_cell_length_a 17.2911(10)
_cell_length_b 9.0613(5)
_cell_length_c 18.1015(10)
_cell_measurement_reflns_used 1398
_cell_measurement_temperature 100(2)
_cell_measurement_theta_max 71.47
_cell_measurement_theta_min 2.44
_cell_volume 2826.5(3)
_computing_structure_refinement 'SHELXL-97 (Sheldrick, 1997)'
_computing_structure_solution 'SHELXS-97 (Sheldrick, 1990)'
_diffrn_ambient_temperature 100(2)
_diffrn_measured_fraction_theta_full 0.901
_diffrn_measured_fraction_theta_max 0.899
_diffrn_radiation_monochromator graphite
_diffrn_radiation_source 'fine-focus sealed tube'
_diffrn_radiation_type CuK\a
_diffrn_radiation_wavelength 1.54178
_diffrn_reflns_av_R_equivalents 0.1003
_diffrn_reflns_av_sigmaI/netI 0.1951
_diffrn_reflns_limit_h_max 9
_diffrn_reflns_limit_h_min -20
_diffrn_reflns_limit_k_max 8
_diffrn_reflns_limit_k_min -10
_diffrn_reflns_limit_l_max 21
_diffrn_reflns_limit_l_min -20
_diffrn_reflns_number 7739
_diffrn_reflns_theta_full 66.50
_diffrn_reflns_theta_max 67.47
_diffrn_reflns_theta_min 4.90
_exptl_absorpt_coefficient_mu 0.511
_exptl_absorpt_correction_T_max 1.00
_exptl_absorpt_correction_T_min 0.79
_exptl_absorpt_correction_type multi-scan
_exptl_absorpt_process_details SADABS
_exptl_crystal_colour colorless
_exptl_crystal_density_diffrn 1.195
_exptl_crystal_density_method 'not measured'
_exptl_crystal_description plate
_exptl_crystal_F_000 1072
_exptl_crystal_size_max 0.30
_exptl_crystal_size_mid 0.28
_exptl_crystal_size_min 0.04
_refine_diff_density_max 0.220
_refine_diff_density_min -0.205
_refine_diff_density_rms 0.052
_refine_ls_extinction_method none
_refine_ls_goodness_of_fit_ref 1.012
_refine_ls_hydrogen_treatment constr
_refine_ls_matrix_type full
_refine_ls_number_parameters 356
_refine_ls_number_reflns 4572
_refine_ls_number_restraints 0
_refine_ls_restrained_S_all 1.012
_refine_ls_R_factor_all 0.1703
_refine_ls_R_factor_gt 0.0785
_refine_ls_shift/su_max 0.000
_refine_ls_shift/su_mean 0.000
_refine_ls_structure_factor_coef Fsqd
_refine_ls_weighting_details
; calc
[0.00000+1.00000exp(1.20(sin\q/\l)^2^)]/
[\s^2^(Fo^2^)+0.0000+0.0000*P+(0.0130P)^2^+0.0000sin\q/\l]
where P = 0.33333Fo^2^ + 0.66667Fc^2^
;
_refine_ls_weighting_scheme calc
_refine_ls_wR_factor_gt 0.0949
_refine_ls_wR_factor_ref 0.1090
_reflns_number_gt 1840
_reflns_number_total 4572
_reflns_threshold_expression >2sigma(I)
_cod_data_source_file c0sc00521e.txt
_cod_data_source_block zhao31
_cod_depositor_comments
;
The following automatic conversions were performed:

'_symmetry_cell_setting' value 'Monoclinic' changed to 'monoclinic'
according to
/usr/data/users/saulius/automatic-downloads/retrospective/RSC/lib/dictionaries/cif_core.dic
dictionary named 'cif_core.dic' version 2.4.2 from 2011-04-26.

Automatic conversion script
Id: cif_fix_values 2281 2013-09-26 08:29:07Z andrius 
;
_cod_original_sg_symbol_H-M P2(1)/c
_cod_database_code 1515466

loop_
_symmetry_equiv_pos_as_xyz
'x, y, z'
'-x, y+1/2, -z+1/2'
'-x, -y, -z'
'x, -y-1/2, z-1/2'

loop_
_atom_site_label
_atom_site_type_symbol
_atom_site_fract_x
_atom_site_fract_y
_atom_site_fract_z
_atom_site_U_iso_or_equiv
_atom_site_adp_type
_atom_site_occupancy
_atom_site_symmetry_multiplicity
_atom_site_calc_flag
_atom_site_refinement_flags
_atom_site_disorder_assembly
_atom_site_disorder_group
C1 C 0.3272(2) 0.1515(3) 0.2072(2) 0.0212(9) Uani 1 1 d . . .
C2 C 0.3747(2) 0.2668(3) 0.2324(2) 0.0233(9) Uani 1 1 d . . .
H2A H 0.3534 0.3466 0.2581 0.028 Uiso 1 1 calc R . .
C3 C 0.4525(2) 0.2676(3) 0.2208(2) 0.0265(9) Uani 1 1 d . . .
H3A H 0.4837 0.3489 0.2380 0.032 Uiso 1 1 calc R . .
C4 C 0.4865(2) 0.1515(3) 0.1844(2) 0.0207(8) Uani 1 1 d . . .
C5 C 0.4373(2) 0.0398(3) 0.1550(2) 0.0220(9) Uani 1 1 d . . .
H5A H 0.4580 -0.0380 0.1276 0.026 Uiso 1 1 calc R . .
C6 C 0.3590(2) 0.0406(3) 0.1653(2) 0.0204(8) Uani 1 1 d . . .
H6A H 0.3264 -0.0349 0.1437 0.024 Uiso 1 1 calc R . .
C10 C 0.2446(2) 0.1408(4) 0.2246(2) 0.0239(9) Uani 1 1 d . . .
C11 C 0.1860(2) 0.1441(4) 0.1601(2) 0.0262(9) Uani 1 1 d . . .
C12 C 0.1911(2) 0.2510(4) 0.1055(2) 0.0327(10) Uani 1 1 d . . .
H12A H 0.2343 0.3161 0.1081 0.039 Uiso 1 1 calc R . .
C13 C 0.1338(3) 0.2639(5) 0.0470(3) 0.0484(12) Uani 1 1 d . . .
H13A H 0.1368 0.3397 0.0111 0.058 Uiso 1 1 calc R . .
C14 C 0.0737(3) 0.1669(5) 0.0418(3) 0.0555(14) Uani 1 1 d . . .
H14A H 0.0347 0.1752 0.0019 0.067 Uiso 1 1 calc R . .
C15 C 0.0684(3) 0.0578(5) 0.0932(3) 0.0473(13) Uani 1 1 d . . .
H15A H 0.0260 -0.0093 0.0887 0.057 Uiso 1 1 calc R . .
C16 C 0.1248(2) 0.0448(4) 0.1519(2) 0.0351(10) Uani 1 1 d . . .
H16A H 0.1215 -0.0328 0.1868 0.042 Uiso 1 1 calc R . .
C20 C 0.2265(2) 0.1335(4) 0.2971(2) 0.0208(9) Uani 1 1 d . A .
C21 C 0.1444(2) 0.1320(4) 0.3164(2) 0.0325(10) Uani 1 1 d . . .
C22 C 0.0868(6) 0.2173(10) 0.2960(6) 0.033(3) Uiso 0.50 1 d P A 1
H22A H 0.0983 0.2969 0.2646 0.039 Uiso 0.50 1 calc PR A 1
C23 C 0.0094(6) 0.2086(11) 0.3140(6) 0.038(3) Uiso 0.50 1 d P A 1
H23A H -0.0288 0.2786 0.2969 0.046 Uiso 0.50 1 calc PR A 1
C24 C -0.0068(7) 0.0902(11) 0.3584(6) 0.042(3) Uiso 0.50 1 d P A 1
H24A H -0.0582 0.0791 0.3724 0.051 Uiso 0.50 1 calc PR A 1
C25 C 0.0496(6) -0.0154(10) 0.3841(6) 0.041(3) Uiso 0.50 1 d P A 1
H25A H 0.0368 -0.0950 0.4150 0.049 Uiso 0.50 1 calc PR A 1
C26 C 0.1241(8) 0.0017(13) 0.3626(7) 0.042(4) Uiso 0.50 1 d P A 1
H26A H 0.1627 -0.0695 0.3771 0.050 Uiso 0.50 1 calc PR A 1
C22A C 0.0956(6) 0.2607(10) 0.2848(5) 0.028(2) Uiso 0.50 1 d P A 2
H22B H 0.1163 0.3327 0.2538 0.034 Uiso 0.50 1 calc PR A 2
C23A C 0.0227(6) 0.2677(11) 0.3027(6) 0.048(3) Uiso 0.50 1 d P A 2
H23B H -0.0083 0.3496 0.2863 0.058 Uiso 0.50 1 calc PR A 2
C24A C -0.0096(7) 0.1584(11) 0.3448(7) 0.048(3) Uiso 0.50 1 d P A 2
H24B H -0.0634 0.1607 0.3519 0.058 Uiso 0.50 1 calc PR A 2
C25A C 0.0370(7) 0.0455(11) 0.3766(7) 0.048(3) Uiso 0.50 1 d P A 2
H25B H 0.0156 -0.0264 0.4073 0.057 Uiso 0.50 1 calc PR A 2
C26A C 0.1170(7) 0.0391(12) 0.3626(7) 0.034(3) Uiso 0.50 1 d P A 2
H26B H 0.1501 -0.0327 0.3869 0.040 Uiso 0.50 1 calc PR A 2
C31 C 0.2861(2) 0.1282(4) 0.3601(2) 0.0235(9) Uani 1 1 d . . .
C32 C 0.2842(2) 0.2323(4) 0.4166(2) 0.0347(10) Uani 1 1 d . A .
H32A H 0.2435 0.3028 0.4156 0.042 Uiso 1 1 calc R . .
C33 C 0.3425(3) 0.2325(5) 0.4746(2) 0.0431(12) Uani 1 1 d . . .
H33A H 0.3414 0.3032 0.5133 0.052 Uiso 1 1 calc R A .
C34 C 0.4009(3) 0.1314(4) 0.4759(3) 0.0540(13) Uani 1 1 d . A .
H34A H 0.4410 0.1334 0.5151 0.065 Uiso 1 1 calc R . .
C35 C 0.4028(3) 0.0265(5) 0.4212(3) 0.0506(14) Uani 1 1 d . . .
H35A H 0.4434 -0.0443 0.4231 0.061 Uiso 1 1 calc R A .
C36 C 0.3454(2) 0.0246(4) 0.3638(2) 0.0337(10) Uani 1 1 d . A .
H36A H 0.3464 -0.0486 0.3263 0.040 Uiso 1 1 calc R . .
C41 C 0.5715(2) 0.1460(4) 0.1780(2) 0.0197(8) Uani 1 1 d . . .
C42 C 0.6242(2) 0.1468(4) 0.2437(2) 0.0239(9) Uani 1 1 d . . .
C43 C 0.5980(3) 0.1425(4) 0.3166(2) 0.0315(10) Uani 1 1 d . . .
H43A H 0.5439 0.1439 0.3227 0.038 Uiso 1 1 calc R . .
C44 C 0.6497(3) 0.1364(4) 0.3772(2) 0.0461(13) Uani 1 1 d . . .
H44A H 0.6310 0.1320 0.4251 0.055 Uiso 1 1 calc R . .
C45 C 0.7283(3) 0.1365(4) 0.3710(2) 0.0492(13) Uani 1 1 d . . .
H45A H 0.7634 0.1354 0.4142 0.059 Uiso 1 1 calc R . .
C46 C 0.7557(3) 0.1382(4) 0.3030(3) 0.0454(12) Uani 1 1 d . . .
H46A H 0.8102 0.1371 0.2996 0.054 Uiso 1 1 calc R . .
C47 C 0.7056(2) 0.1416(4) 0.2362(2) 0.0266(10) Uani 1 1 d . . .
C48 C 0.7347(2) 0.1327(4) 0.1629(2) 0.0292(10) Uani 1 1 d . . .
C49 C 0.8141(3) 0.1264(4) 0.1522(3) 0.0493(14) Uani 1 1 d . . .
H49A H 0.8516 0.1311 0.1936 0.059 Uiso 1 1 calc R . .
C50 C 0.8375(3) 0.1131(5) 0.0811(3) 0.0522(15) Uani 1 1 d . . .
H50A H 0.8913 0.1079 0.0743 0.063 Uiso 1 1 calc R . .
C51 C 0.7839(3) 0.1073(5) 0.0195(3) 0.0514(14) Uani 1 1 d . . .
H51A H 0.8008 0.0980 -0.0289 0.062 Uiso 1 1 calc R . .
C52 C 0.7067(3) 0.1152(4) 0.0296(3) 0.0392(12) Uani 1 1 d . . .
H52A H 0.6698 0.1122 -0.0122 0.047 Uiso 1 1 calc R . .
C53 C 0.6810(2) 0.1279(4) 0.1014(2) 0.0257(9) Uani 1 1 d . . .
C54 C 0.6000(2) 0.1339(3) 0.1102(2) 0.0243(9) Uani 1 1 d . . .
H54A H 0.5645 0.1294 0.0673 0.029 Uiso 1 1 calc R . .

loop_
_atom_site_aniso_label
_atom_site_aniso_U_11
_atom_site_aniso_U_22
_atom_site_aniso_U_33
_atom_site_aniso_U_23
_atom_site_aniso_U_13
_atom_site_aniso_U_12
C1 0.019(2) 0.0205(17) 0.024(2) 0.0007(16) -0.0010(18) -0.0030(16)
C2 0.018(2) 0.0139(16) 0.038(2) -0.0089(16) 0.0041(18) 0.0056(15)
C3 0.023(2) 0.0163(17) 0.040(2) -0.0083(17) 0.0040(19) -0.0072(16)
C4 0.023(2) 0.0145(16) 0.025(2) 0.0022(16) 0.0035(18) -0.0058(16)
C5 0.023(2) 0.0234(18) 0.020(2) -0.0118(15) 0.0031(18) 0.0044(16)
C6 0.016(2) 0.0220(18) 0.022(2) -0.0067(15) -0.0082(17) -0.0079(16)
C10 0.017(2) 0.0211(18) 0.033(3) 0.0000(18) -0.0005(18) -0.0003(17)
C11 0.014(2) 0.030(2) 0.033(2) -0.0026(19) -0.0037(18) -0.0008(17)
C12 0.027(2) 0.041(2) 0.030(2) 0.008(2) -0.001(2) 0.002(2)
C13 0.046(3) 0.065(3) 0.033(3) 0.003(2) -0.010(3) 0.009(3)
C14 0.041(3) 0.094(4) 0.030(3) -0.011(3) -0.011(3) 0.015(3)
C15 0.020(3) 0.086(3) 0.035(3) -0.024(3) -0.009(2) -0.005(2)
C16 0.019(2) 0.044(2) 0.040(3) 0.002(2) -0.004(2) -0.0046(19)
C20 0.016(2) 0.0254(19) 0.021(2) 0.0007(17) 0.0015(18) -0.0048(17)
C21 0.022(2) 0.037(2) 0.038(3) -0.014(2) 0.004(2) 0.003(2)
C31 0.020(2) 0.0234(18) 0.026(2) -0.0032(17) -0.0044(18) -0.0004(17)
C32 0.028(3) 0.035(2) 0.041(3) -0.005(2) 0.000(2) 0.0053(19)
C33 0.046(3) 0.045(2) 0.035(3) -0.011(2) -0.015(2) 0.000(2)
C34 0.046(3) 0.061(3) 0.049(3) 0.003(3) -0.032(3) 0.007(3)
C35 0.042(3) 0.045(3) 0.062(4) 0.006(2) -0.009(3) 0.018(2)
C36 0.030(3) 0.029(2) 0.041(3) -0.0025(19) -0.003(2) 0.0043(19)
C41 0.021(2) 0.0199(18) 0.019(2) 0.0027(16) 0.0054(17) 0.0001(16)
C42 0.018(2) 0.0150(17) 0.039(3) 0.0023(18) 0.0013(19) -0.0032(16)
C43 0.041(3) 0.0253(19) 0.028(2) -0.0001(19) 0.004(2) -0.001(2)
C44 0.082(4) 0.033(2) 0.019(2) 0.003(2) -0.019(3) 0.000(3)
C45 0.073(4) 0.044(3) 0.025(3) -0.006(2) -0.028(3) 0.014(3)
C46 0.037(3) 0.040(2) 0.056(4) -0.007(2) -0.014(3) 0.007(2)
C47 0.019(2) 0.0199(18) 0.039(3) -0.0036(19) -0.005(2) -0.0018(18)
C48 0.017(2) 0.027(2) 0.044(3) 0.001(2) 0.001(2) 0.0033(18)
C49 0.026(3) 0.040(3) 0.082(4) 0.000(3) 0.006(3) 0.001(2)
C50 0.027(3) 0.062(3) 0.072(4) -0.002(3) 0.030(3) 0.001(2)
C51 0.041(3) 0.068(3) 0.047(3) 0.001(3) 0.015(3) 0.008(3)
C52 0.040(3) 0.044(2) 0.037(3) 0.007(2) 0.019(2) 0.013(2)
C53 0.024(2) 0.0259(19) 0.028(2) 0.0020(18) 0.0074(19) 0.0053(18)
C54 0.023(2) 0.0282(19) 0.021(2) -0.0031(17) -0.0018(18) -0.0002(18)

loop_
_atom_type_symbol
_atom_type_description
_atom_type_scat_dispersion_real
_atom_type_scat_dispersion_imag
_atom_type_scat_source
C C 0.0181 0.0091 'International Tables Vol C Tables 4.2.6.8 and 6.1.1.4'
H H 0.0000 0.0000 'International Tables Vol C Tables 4.2.6.8 and 6.1.1.4'

loop_
_geom_angle_atom_site_label_1
_geom_angle_atom_site_label_2
_geom_angle_atom_site_label_3
_geom_angle
C2 C1 C6 118.3(3)
C2 C1 C10 122.1(3)
C6 C1 C10 119.6(3)
C3 C2 C1 120.9(3)
C2 C3 C4 121.4(3)
C3 C4 C5 117.2(3)
C3 C4 C41 121.3(3)
C5 C4 C41 121.5(3)
C6 C5 C4 121.2(3)
C5 C6 C1 120.6(3)
C20 C10 C11 123.9(3)
C20 C10 C1 120.2(4)
C11 C10 C1 115.9(4)
C16 C11 C12 117.9(4)
C16 C11 C10 122.5(4)
C12 C11 C10 119.6(4)
C11 C12 C13 121.0(4)
C14 C13 C12 119.3(5)
C13 C14 C15 121.0(5)
C14 C15 C16 120.1(4)
C11 C16 C15 120.6(4)
C10 C20 C31 122.6(3)
C10 C20 C21 121.4(4)
C31 C20 C21 116.0(4)
C22 C21 C26A 104.9(8)
C22 C21 C20 131.0(6)
C26A C21 C20 124.1(7)
C22 C21 C26 114.7(8)
C26A C21 C26 12.3(9)
C20 C21 C26 114.1(6)
C22 C21 C22A 16.9(6)
C26A C21 C22A 121.0(7)
C20 C21 C22A 114.5(5)
C26 C21 C22A 131.4(7)
C21 C22 C23 128.9(9)
C24 C23 C22 114.8(10)
C23 C24 C25 123.2(10)
C26 C25 C24 117.6(10)
C25 C26 C21 120.6(10)
C23A C22A C21 116.9(9)
C22A C23A C24A 122.1(11)
C23A C24A C25A 120.1(11)
C24A C25A C26A 119.4(11)
C21 C26A C25A 119.8(11)
C36 C31 C32 119.0(4)
C36 C31 C20 121.8(4)
C32 C31 C20 119.2(4)
C33 C32 C31 119.6(4)
C34 C33 C32 120.0(4)
C33 C34 C35 121.0(5)
C34 C35 C36 119.6(4)
C35 C36 C31 120.8(4)
C54 C41 C42 119.5(4)
C54 C41 C4 120.5(4)
C42 C41 C4 119.9(3)
C47 C42 C43 118.4(4)
C47 C42 C41 119.0(4)
C43 C42 C41 122.4(4)
C44 C43 C42 120.6(4)
C43 C44 C45 121.6(5)
C46 C45 C44 119.7(5)
C45 C46 C47 122.5(5)
C42 C47 C46 117.1(4)
C42 C47 C48 120.3(4)
C46 C47 C48 122.6(4)
C53 C48 C49 119.1(4)
C53 C48 C47 118.1(4)
C49 C48 C47 122.8(5)
C50 C49 C48 119.6(5)
C49 C50 C51 121.5(5)
C52 C51 C50 119.0(5)
C51 C52 C53 120.9(5)
C48 C53 C52 119.9(4)
C48 C53 C54 120.5(4)
C52 C53 C54 119.6(4)
C41 C54 C53 122.4(4)

loop_
_geom_bond_atom_site_label_1
_geom_bond_atom_site_label_2
_geom_bond_distance
C1 C2 1.383(4)
C1 C6 1.398(4)
C1 C10 1.492(5)
C2 C3 1.379(4)
C3 C4 1.397(4)
C4 C5 1.398(5)
C4 C41 1.484(5)
C5 C6 1.381(4)
C10 C20 1.375(5)
C10 C11 1.482(6)
C11 C16 1.387(5)
C11 C12 1.393(5)
C12 C13 1.394(6)
C13 C14 1.359(6)
C14 C15 1.366(6)
C15 C16 1.388(7)
C20 C31 1.475(6)
C20 C21 1.488(5)
C21 C22 1.291(10)
C21 C26A 1.304(12)
C21 C26 1.505(12)
C21 C22A 1.524(10)
C22 C23 1.404(14)
C23 C24 1.384(13)
C24 C25 1.417(14)
C25 C26 1.384(15)
C22A C23A 1.327(14)
C23A C24A 1.395(13)
C24A C25A 1.397(14)
C25A C26A 1.428(16)
C31 C36 1.387(5)
C31 C32 1.395(5)
C32 C33 1.394(6)
C33 C34 1.363(6)
C34 C35 1.374(6)
C35 C36 1.376(7)
C41 C54 1.363(4)
C41 C42 1.438(6)
C42 C47 1.426(5)
C42 C43 1.431(5)
C43 C44 1.358(6)
C44 C45 1.374(6)
C45 C46 1.354(6)
C46 C47 1.428(6)
C47 C48 1.461(5)
C48 C53 1.390(6)
C48 C49 1.402(5)
C49 C50 1.387(6)
C50 C51 1.390(8)
C51 C52 1.363(6)
C52 C53 1.413(5)
C53 C54 1.423(5)
